data_1559532
loop_
_publ_author_name
'Sydnes, Leiv K.'
'Pettersen, Anita'
'Drablos, Finn'
'Romming, Christian'

_publ_section_title
;
 Long-Range NMR Coupling between a Cyclopropyl Proton and a Proton next to
 the Ring in a Number of 2,2-Disubstituted 1,1-Dihalocyclopropanes
;
_journal_name_full 'Acta Chemica Scandinavica'
_journal_page_first 902
_journal_page_last 913
_journal_paper_doi 10.3891/acta.chem.scand.45-0902
_journal_volume 45
_journal_year 1991
_chemical_formula_sum 'C10 H9 Br Cl2'
_chemical_formula_weight 279.99
_chemical_name_common
;
2-bromomethyl-1,1-dichloro-2-phenylcyclopropane
;
_space_group_IT_number 61
_space_group_name_Hall '-P 2ac 2ab'
_space_group_name_H-M_alt 'P b c a'
_symmetry_cell_setting orthorhombic
_symmetry_Int_Tables_number 61
_symmetry_space_group_name_Hall '-P 2ac 2ab'
_symmetry_space_group_name_H-M 'P b c a'
_cell_angle_alpha 90.
_cell_angle_beta 90.
_cell_angle_gamma 90.
_cell_formula_units_Z 8
_cell_length_a 9.263(2)
_cell_length_b 11.423(2)
_cell_length_c 20.091(3)
_cell_volume 2125.9(7)
_diffrn_ambient_temperature 138
_diffrn_radiation_probe x-ray
_diffrn_radiation_type MoK\a
_diffrn_radiation_wavelength 0.71069
_exptl_absorpt_coefficient_mu 4.29
_exptl_crystal_density_diffrn 1.750
_exptl_crystal_F_000 1104
_refine_ls_goodness_of_fit_ref 1.81
_refine_ls_number_parameters 154
_refine_ls_number_reflns 3048
_refine_ls_R_factor_gt 0.048
_refine_ls_wR_factor_gt 0.050
_cod_data_source_file Acta-Chem-Scand-1991-45-902-3.cif
_cod_data_source_block 1
_cod_database_code 1559532

loop_
_space_group_symop_id
_space_group_symop_operation_xyz
1 x,y,z
2 1/2-x,-y,1/2+z
3 1/2+x,1/2-y,-z
4 -x,1/2+y,1/2-z
5 -x,-y,-z
6 1/2+x,y,1/2-z
7 1/2-x,1/2+y,z
8 x,1/2-y,1/2+z

loop_
_atom_site_label
_atom_site_type_symbol
_atom_site_thermal_displace_type
_atom_site_fract_x
_atom_site_fract_y
_atom_site_fract_z
_atom_site_occupancy
_atom_site_U_iso_or_equiv
_atom_site_calc_flag
_atom_site_refinement_flags
_atom_site_disorder_assembly
_atom_site_disorder_group
Br1 Br Uiso 0.46183(4) 0.08442(3) 0.24707(1) 1.000 0.0290 . . . .
Cl1 Cl Uiso 0.78699(8) -0.22363(7) 0.33254(4) 1.000 0.0290 . . . .
Cl2 Cl Uiso 0.61127(9) -0.24047(7) 0.45062(4) 1.000 0.0300 . . . .
C1 C Uiso 0.6585(3) -0.1517(3) 0.3828(2) 1.000 0.0240 . . . .
C2 C Uiso 0.5474(3) -0.0727(2) 0.35140(10) 1.000 0.0210 . . . .
C3 C Uiso 0.6685(4) -0.0224(3) 0.3926(2) 1.000 0.0250 . . . .
C4 C Uiso 0.5572(4) -0.0592(3) 0.2767(2) 1.000 0.0240 . . . .
C5 C Uiso 0.3951(3) -0.0744(3) 0.37770(10) 1.000 0.0220 . . . .
C6 C Uiso 0.3036(3) -0.1659(3) 0.3616(2) 1.000 0.0250 . . . .
C7 C Uiso 0.1593(3) -0.1625(3) 0.3808(2) 1.000 0.0280 . . . .
C8 C Uiso 0.1064(4) -0.0686(3) 0.4158(2) 1.000 0.0330 . . . .
C9 C Uiso 0.1990(4) 0.0236(3) 0.4335(2) 1.000 0.0340 . . . .
C10 C Uiso 0.3425(4) 0.0196(3) 0.4143(2) 1.000 0.0290 . . . .

loop_
_atom_type_symbol
_atom_type_description
_atom_type_scat_dispersion_real
_atom_type_scat_dispersion_imag
_atom_type_scat_source
C C 0.0033 0.0016 ' International Tables Vol C Tables 4.2.6.8 and 6.1.1.4'
Br Br -0.2901 2.4595 ' International Tables Vol C Tables 4.2.6.8 and 6.1.1.4'
Cl Cl 0.1484 0.1585 ' International Tables Vol C Tables 4.2.6.8 and 6.1.1.4'

loop_
_geom_angle_atom_site_label_1
_geom_angle_atom_site_label_2
_geom_angle_atom_site_label_3
_geom_angle
_geom_angle_site_symmetry_1
_geom_angle_site_symmetry_2
_geom_angle_site_symmetry_3
_geom_angle_publ_flag
Cl1 C1 Cl2 110.10(18) . . . yes
Cl1 C1 C2 120.0(3) . . . yes
Cl1 C1 C3 119.6(2) . . . yes
Cl2 C1 C2 120.1(2) . . . yes
Cl2 C1 C3 119.0(3) . . . yes
C2 C1 C3 60.3(2) . . . no
C1 C2 C3 59.4(2) . . . no
C1 C2 C4 115.8(3) . . . no
C1 C2 C5 119.0(2) . . . no
C3 C2 C4 117.5(3) . . . no
C3 C2 C5 120.6(2) . . . no
C4 C2 C5 113.9(2) . . . no
C1 C3 C2 60.3(2) . . . no
Br1 C4 C2 111.1(2) . . . yes
C2 C5 C6 120.1(3) . . . no
C2 C5 C10 120.3(3) . . . no
C6 C5 C10 119.5(3) . . . no
C5 C6 C7 120.2(3) . . . no
C6 C7 C8 120.4(3) . . . no
C7 C8 C9 119.9(3) . . . no
C8 C9 C10 119.4(3) . . . no
C5 C10 C9 120.6(3) . . . no

loop_
_geom_bond_atom_site_label_1
_geom_bond_atom_site_label_2
_geom_bond_distance
_geom_bond_site_symmetry_1
_geom_bond_site_symmetry_2
_geom_bond_publ_flag
Br1 C4 1.956(4) . . yes
Cl1 C1 1.764(3) . . yes
Cl2 C1 1.754(4) . . yes
C1 C2 1.507(4) . . no
C1 C3 1.493(5) . . no
C2 C3 1.508(5) . . no
C2 C4 1.511(5) . . no
C2 C5 1.507(4) . . no
C5 C6 1.384(5) . . no
C5 C10 1.390(5) . . no
C6 C7 1.392(4) . . no
C7 C8 1.373(5) . . no
C8 C9 1.404(5) . . no
C9 C10 1.385(5) . . no

loop_
_geom_torsion_atom_site_label_1
_geom_torsion_atom_site_label_2
_geom_torsion_atom_site_label_3
_geom_torsion_atom_site_label_4
_geom_torsion
_geom_torsion_site_symmetry_1
_geom_torsion_site_symmetry_2
_geom_torsion_site_symmetry_3
_geom_torsion_site_symmetry_4
_geom_torsion_publ_flag
Cl1 C1 C2 C3 -109.2(3) . . . . no
Cl1 C1 C2 C4 -1.2(4) . . . . no
Cl1 C1 C2 C5 140.5(2) . . . . no
Cl2 C1 C2 C3 108.4(3) . . . . no
Cl2 C1 C2 C4 -143.6(3) . . . . no
Cl2 C1 C2 C5 -2.0(4) . . . . no
C3 C1 C2 C4 108.0(3) . . . . no
C3 C1 C2 C5 -110.4(3) . . . . no
Cl1 C1 C3 C2 109.8(3) . . . . no
Cl2 C1 C3 C2 -110.1(2) . . . . no
C4 C2 C3 C1 -105.2(3) . . . . no
C5 C2 C3 C1 107.7(3) . . . . no
C1 C2 C4 Br1 -158.5(2) . . . . no
C3 C2 C4 Br1 -91.2(3) . . . . no
C5 C2 C4 Br1 58.0(3) . . . . no
C1 C2 C5 C6 -76.3(3) . . . . no
C1 C2 C5 C10 108.2(3) . . . . no
C3 C2 C5 C6 -145.9(3) . . . . no
C3 C2 C5 C10 38.7(4) . . . . no
C4 C2 C5 C6 66.0(4) . . . . no
C4 C2 C5 C10 -109.5(3) . . . . no
C2 C5 C6 C7 -174.2(3) . . . . no
C10 C5 C6 C7 1.3(5) . . . . no
C2 C5 C10 C9 174.1(3) . . . . no
C6 C5 C10 C9 -1.4(5) . . . . no
C5 C6 C7 C8 0.0(6) . . . . no
C6 C7 C8 C9 -1.3(6) . . . . no
C7 C8 C9 C10 1.2(6) . . . . no
C8 C9 C10 C5 0.2(6) . . . . no
